data_2019169
loop_
_publ_author_name
'Xiong, Wei-Lu'
'Wang, Yu-Ling'
'Liu, Qing-Yan'

_publ_section_title
;
 A three-dimensional polymeric potassium complex of
 5-sulfonobenzene-1,2,4-tricarboxylic acid:
 poly[\m-aqua-aqua-\m~9~-(2,4-dicarboxy-5-sulfonatobenzoato)-dipotassium(I)]
;
_journal_coeditor_code EM3061
_journal_issue 10
_journal_name_full 'Acta Crystallographica Section C'
_journal_page_first 1132
_journal_page_last 1135
_journal_paper_doi 10.1107/S0108270113024499
_journal_volume 69
_journal_year 2013
_chemical_formula_iupac '[K2 (C9 H4 O9 S) (H2 O)2]'
_chemical_formula_moiety 'C9 H8 K2 O11 S'
_chemical_formula_sum 'C9 H8 K2 O11 S'
_chemical_formula_weight 402.41
_chemical_name_systematic
;
Poly[\m-aqua-aqua-\m~9~-(2,4-dicarboxy-5-sulfonatobenzoato)-dipotassium(I)]
;
_space_group_IT_number 14
_space_group_name_Hall '-P 2yn'
_symmetry_cell_setting monoclinic
_symmetry_space_group_name_Hall '-P 2yn'
_symmetry_space_group_name_H-M 'P 1 21/n 1'
_atom_sites_solution_hydrogens geom
_atom_sites_solution_primary direct
_atom_sites_solution_secondary difmap
_audit_creation_method SHELXL97
_cell_angle_alpha 90.00
_cell_angle_beta 95.7740(10)
_cell_angle_gamma 90.00
_cell_formula_units_Z 4
_cell_length_a 11.4108(6)
_cell_length_b 7.1795(4)
_cell_length_c 16.9372(9)
_cell_measurement_reflns_used 6780
_cell_measurement_temperature 296(2)
_cell_measurement_theta_max 28.24
_cell_measurement_theta_min 2.42
_cell_volume 1380.52(13)
_computing_cell_refinement 'SAINT (Bruker, 2008)'
_computing_data_collection 'APEX2 (Bruker, 2008)'
_computing_data_reduction 'SAINT (Bruker, 2008)'
_computing_molecular_graphics
;
SHELXTL (Sheldrick, 2008) and DIAMOND (Brandenburg, 2005)
;
_computing_publication_material 'SHELXL97 (Sheldrick, 2008)'
_computing_structure_refinement 'SHELXL97 (Sheldrick, 2008)'
_computing_structure_solution 'SHELXS97 (Sheldrick, 2008)'
_diffrn_ambient_temperature 296(2)
_diffrn_measured_fraction_theta_full 0.996
_diffrn_measured_fraction_theta_max 0.996
_diffrn_measurement_device_type 'Bruker APEXII area-detector'
_diffrn_measurement_method \w
_diffrn_radiation_monochromator graphite
_diffrn_radiation_source 'fine-focus sealed tube'
_diffrn_radiation_type MoK\a
_diffrn_radiation_wavelength 0.71073
_diffrn_reflns_av_R_equivalents 0.0210
_diffrn_reflns_av_sigmaI/netI 0.0172
_diffrn_reflns_limit_h_max 14
_diffrn_reflns_limit_h_min -15
_diffrn_reflns_limit_k_max 9
_diffrn_reflns_limit_k_min -9
_diffrn_reflns_limit_l_max 22
_diffrn_reflns_limit_l_min -22
_diffrn_reflns_number 12572
_diffrn_reflns_theta_full 28.25
_diffrn_reflns_theta_max 28.25
_diffrn_reflns_theta_min 2.42
_diffrn_standards_decay_% 0
_diffrn_standards_number 0
_exptl_absorpt_coefficient_mu 0.898
_exptl_absorpt_correction_T_max 0.8771
_exptl_absorpt_correction_T_min 0.8134
_exptl_absorpt_correction_type multi-scan
_exptl_absorpt_process_details '(SADABS; Sheldrick, 1996)'
_exptl_crystal_colour colourless
_exptl_crystal_density_diffrn 1.936
_exptl_crystal_density_method 'not measured'
_exptl_crystal_description block
_exptl_crystal_F_000 816
_exptl_crystal_size_max 0.24
_exptl_crystal_size_mid 0.18
_exptl_crystal_size_min 0.15
_refine_diff_density_max 0.553
_refine_diff_density_min -0.513
_refine_ls_extinction_method none
_refine_ls_goodness_of_fit_ref 1.000
_refine_ls_hydrogen_treatment mixed
_refine_ls_matrix_type full
_refine_ls_number_parameters 208
_refine_ls_number_reflns 3411
_refine_ls_number_restraints 6
_refine_ls_restrained_S_all 1.002
_refine_ls_R_factor_all 0.0364
_refine_ls_R_factor_gt 0.0323
_refine_ls_shift/su_max 0.000
_refine_ls_shift/su_mean 0.000
_refine_ls_structure_factor_coef Fsqd
_refine_ls_weighting_details 'calc w = 1/[\s^2^(Fo^2^)+(0.0544P)^2^+0.9006P] where P=(Fo^2^+2Fc^2^)/3'
_refine_ls_weighting_scheme calc
_refine_ls_wR_factor_gt 0.0898
_refine_ls_wR_factor_ref 0.0935
_reflns_number_gt 3056
_reflns_number_total 3411
_reflns_threshold_expression I>2\s(I)
_cod_data_source_file em3061.cif
_cod_data_source_block I
_cod_original_sg_symbol_H-M 'P 21/n'
_cod_database_code 2019169

loop_
_symmetry_equiv_pos_as_xyz
'x, y, z'
'-x+1/2, y+1/2, -z+1/2'
'-x, -y, -z'
'x-1/2, -y-1/2, z-1/2'

loop_
_atom_site_type_symbol
_atom_site_label
_atom_site_fract_x
_atom_site_fract_y
_atom_site_fract_z
_atom_site_U_iso_or_equiv
_atom_site_adp_type
_atom_site_calc_flag
_atom_site_refinement_flags
_atom_site_occupancy
_atom_site_symmetry_multiplicity
K K1 0.63078(4) 0.34215(8) 0.16439(3) 0.04418(14) Uani d . 1 1
K K2 0.41486(4) -0.15869(5) 0.08872(3) 0.03350(12) Uani d . 1 1
S S1 0.36844(3) 0.36730(5) 0.04779(2) 0.02366(11) Uani d . 1 1
O O1 -0.03680(11) 0.2982(2) -0.10471(7) 0.0360(3) Uani d . 1 1
O O2 -0.17489(11) 0.1925(2) -0.03608(8) 0.0367(3) Uani d . 1 1
O O3 -0.20614(11) 0.1063(2) 0.09568(8) 0.0416(4) Uani d D 1 1
H H3 -0.191(3) 0.139(4) 0.0471(12) 0.062 Uiso d D 1 1
O O4 -0.10690(13) 0.0685(3) 0.21101(8) 0.0519(4) Uani d . 1 1
O O5 0.28766(12) 0.2558(2) 0.28376(7) 0.0374(3) Uani d D 1 1
H H5 0.3474(18) 0.239(4) 0.3156(14) 0.056 Uiso d D 1 1
O O6 0.40340(11) 0.1135(2) 0.20402(8) 0.0346(3) Uani d . 1 1
O O7 0.41622(11) 0.47421(18) 0.11643(8) 0.0332(3) Uani d . 1 1
O O8 0.34166(12) 0.4809(2) -0.02206(8) 0.0400(3) Uani d . 1 1
O O9 0.43865(11) 0.20320(18) 0.03397(8) 0.0324(3) Uani d . 1 1
O O10 0.84463(15) 0.5745(3) 0.19595(11) 0.0579(5) Uani d D 1 1
H H10A 0.871(3) 0.513(4) 0.2340(16) 0.087 Uiso d D 1 1
H H10B 0.904(2) 0.610(5) 0.174(2) 0.087 Uiso d D 1 1
O O11 0.63800(17) -0.1472(3) 0.16637(12) 0.0550(4) Uani d D 1 1
H H11A 0.670(3) -0.237(4) 0.185(2) 0.083 Uiso d D 1 1
H H11B 0.684(3) -0.105(5) 0.1364(18) 0.083 Uiso d D 1 1
C C1 0.02142(13) 0.2350(2) 0.03132(9) 0.0197(3) Uani d . 1 1
C C2 0.00396(13) 0.1757(2) 0.10903(9) 0.0206(3) Uani d . 1 1
C C3 0.10096(14) 0.1725(2) 0.16637(9) 0.0226(3) Uani d . 1 1
H H3A 0.0894 0.1364 0.2178 0.027 Uiso calc R 1 1
C C4 0.21371(13) 0.2209(2) 0.15000(9) 0.0206(3) Uani d . 1 1
C C5 0.23002(13) 0.2838(2) 0.07363(9) 0.0200(3) Uani d . 1 1
C C6 0.13433(13) 0.2908(2) 0.01662(9) 0.0215(3) Uani d . 1 1
H H6 0.1458 0.3346 -0.0337 0.026 Uiso calc R 1 1
C C7 -0.06914(14) 0.2442(2) -0.04115(9) 0.0228(3) Uani d . 1 1
C C8 -0.10917(14) 0.1118(3) 0.14150(10) 0.0271(3) Uani d . 1 1
C C9 0.31274(14) 0.1926(2) 0.21464(9) 0.0234(3) Uani d . 1 1

loop_
_atom_site_aniso_label
_atom_site_aniso_U_11
_atom_site_aniso_U_22
_atom_site_aniso_U_33
_atom_site_aniso_U_12
_atom_site_aniso_U_13
_atom_site_aniso_U_23
K1 0.0351(2) 0.0653(3) 0.0320(2) 0.0125(2) 0.00281(17) -0.00328(19)
K2 0.0313(2) 0.0281(2) 0.0408(2) -0.00191(14) 0.00200(16) -0.00395(15)
S1 0.01787(19) 0.0253(2) 0.0282(2) -0.00182(14) 0.00390(15) 0.00339(14)
O1 0.0289(6) 0.0572(8) 0.0201(6) -0.0081(6) -0.0058(5) 0.0079(5)
O2 0.0185(6) 0.0633(9) 0.0270(6) -0.0040(6) -0.0044(5) 0.0022(6)
O3 0.0190(6) 0.0747(10) 0.0311(7) -0.0077(6) 0.0024(5) 0.0068(7)
O4 0.0319(7) 0.0950(13) 0.0293(7) -0.0137(8) 0.0062(6) 0.0144(8)
O5 0.0280(6) 0.0632(9) 0.0193(6) 0.0116(6) -0.0065(5) -0.0087(6)
O6 0.0264(6) 0.0488(8) 0.0274(6) 0.0109(6) -0.0033(5) -0.0043(5)
O7 0.0244(6) 0.0305(6) 0.0439(7) -0.0062(5) 0.0002(5) -0.0055(5)
O8 0.0303(7) 0.0495(8) 0.0409(7) -0.0022(6) 0.0064(6) 0.0224(6)
O9 0.0276(6) 0.0319(6) 0.0397(7) 0.0029(5) 0.0134(5) 0.0001(5)
O10 0.0397(9) 0.0828(13) 0.0506(10) -0.0053(9) 0.0017(7) 0.0169(9)
O11 0.0513(11) 0.0572(11) 0.0553(11) -0.0060(8) -0.0011(8) 0.0028(8)
C1 0.0168(7) 0.0230(7) 0.0184(7) 0.0008(5) -0.0021(5) -0.0016(5)
C2 0.0162(7) 0.0261(7) 0.0193(7) -0.0008(5) 0.0012(5) -0.0020(5)
C3 0.0200(7) 0.0312(8) 0.0163(7) -0.0005(6) 0.0007(5) -0.0002(6)
C4 0.0181(7) 0.0253(7) 0.0177(7) 0.0000(6) -0.0019(5) -0.0020(5)
C5 0.0165(7) 0.0228(7) 0.0208(7) -0.0021(5) 0.0016(5) -0.0008(5)
C6 0.0208(7) 0.0261(7) 0.0174(7) -0.0013(6) 0.0007(5) 0.0024(5)
C7 0.0200(7) 0.0268(7) 0.0203(7) 0.0014(6) -0.0041(5) -0.0017(6)
C8 0.0201(7) 0.0364(9) 0.0255(8) -0.0008(6) 0.0056(6) -0.0007(6)
C9 0.0208(7) 0.0288(7) 0.0198(7) -0.0006(6) -0.0026(6) -0.0008(6)

loop_
_atom_type_symbol
_atom_type_description
_atom_type_scat_dispersion_real
_atom_type_scat_dispersion_imag
_atom_type_scat_source
C C 0.0033 0.0016 'International Tables Vol C Tables 4.2.6.8 and 6.1.1.4'
H H 0.0000 0.0000 'International Tables Vol C Tables 4.2.6.8 and 6.1.1.4'
O O 0.0106 0.0060 'International Tables Vol C Tables 4.2.6.8 and 6.1.1.4'
S S 0.1246 0.1234 'International Tables Vol C Tables 4.2.6.8 and 6.1.1.4'
K K 0.2009 0.2494 'International Tables Vol C Tables 4.2.6.8 and 6.1.1.4'

loop_
_geom_angle_atom_site_label_1
_geom_angle_atom_site_label_2
_geom_angle_atom_site_label_3
_geom_angle_site_symmetry_1
_geom_angle_site_symmetry_3
_geom_angle
O7 K1 O4 . 2 82.11(4)
O7 K1 O8 . 3_665 75.74(4)
O4 K1 O8 2 3_665 115.68(6)
O7 K1 O3 . 1_655 134.59(4)
O4 K1 O3 2 1_655 142.99(5)
O8 K1 O3 3_665 1_655 77.36(4)
O7 K1 O10 . . 124.61(5)
O4 K1 O10 2 . 70.47(6)
O8 K1 O10 3_665 . 74.63(5)
O3 K1 O10 1_655 . 81.27(5)
O7 K1 O10 . 2_645 118.08(5)
O4 K1 O10 2 2_645 77.34(6)
O8 K1 O10 3_665 2_645 163.26(5)
O3 K1 O10 1_655 2_645 85.94(5)
O10 K1 O10 . 2_645 101.88(3)
O7 K1 O9 . . 48.76(4)
O4 K1 O9 2 . 128.90(4)
O8 K1 O9 3_665 . 70.33(4)
O3 K1 O9 1_655 . 87.82(4)
O10 K1 O9 . . 144.79(4)
O10 K1 O9 2_645 . 110.65(5)
O7 K1 O6 . . 60.56(4)
O4 K1 O6 2 . 89.84(5)
O8 K1 O6 3_665 . 125.70(4)
O3 K1 O6 1_655 . 110.95(4)
O10 K1 O6 . . 157.36(5)
O10 K1 O6 2_645 . 61.66(4)
O9 K1 O6 . . 57.08(3)
O7 K2 O11 1_545 . 87.52(5)
O7 K2 O6 1_545 . 124.73(4)
O11 K2 O6 . . 75.47(5)
O7 K2 O9 1_545 . 168.30(4)
O11 K2 O9 . . 90.85(5)
O6 K2 O9 . . 65.79(4)
O7 K2 O2 1_545 3 87.63(4)
O11 K2 O2 . 3 169.56(5)
O6 K2 O2 . 3 99.85(4)
O9 K2 O2 . 3 95.73(4)
O7 K2 O9 1_545 3_655 91.39(4)
O11 K2 O9 . 3_655 76.47(5)
O6 K2 O9 . 3_655 132.33(4)
O9 K2 O9 . 3_655 76.97(4)
O2 K2 O9 3 3_655 112.90(4)
O7 K2 O8 1_545 1_545 46.77(4)
O11 K2 O8 . 1_545 118.12(5)
O6 K2 O8 . 1_545 159.68(4)
O9 K2 O8 . 1_545 125.33(4)
O2 K2 O8 3 1_545 64.03(4)
O9 K2 O8 3_655 1_545 67.73(4)
O7 K2 O5 1_545 2_545 72.59(4)
O11 K2 O5 . 2_545 111.13(5)
O6 K2 O5 . 2_545 66.04(4)
O9 K2 O5 . 2_545 118.66(4)
O2 K2 O5 3 2_545 58.53(3)
O9 K2 O5 3_655 2_545 161.48(4)
O8 K2 O5 1_545 2_545 94.11(4)
O8 S1 O7 . . 112.88(9)
O8 S1 O9 . . 113.54(9)
O7 S1 O9 . . 112.81(8)
O8 S1 C5 . . 105.72(7)
O7 S1 C5 . . 104.56(7)
O9 S1 C5 . . 106.41(7)
C7 O2 K2 . 3 154.89(11)
C8 O3 K1 . 1_455 107.01(11)
C8 O3 H3 . . 108(2)
K1 O3 H3 1_455 . 114.7(19)
C8 O4 K1 . 2_545 156.56(16)
C9 O5 K2 . 2 149.09(10)
C9 O5 H5 . . 106.8(19)
K2 O5 H5 2 . 100.4(19)
C9 O6 K2 . . 122.48(11)
C9 O6 K1 . . 120.93(12)
K2 O6 K1 . . 96.73(4)
S1 O7 K1 . . 108.31(7)
S1 O7 K2 . 1_565 112.63(7)
K1 O7 K2 . 1_565 113.03(5)
S1 O8 K1 . 3_665 159.82(8)
S1 O8 K2 . 1_565 87.46(7)
K1 O8 K2 3_665 1_565 95.27(4)
S1 O9 K2 . . 128.91(7)
S1 O9 K2 . 3_655 126.00(7)
K2 O9 K2 . 3_655 103.03(4)
S1 O9 K1 . . 89.21(6)
K2 O9 K1 . . 98.51(4)
K2 O9 K1 3_655 . 97.59(4)
K1 O10 K1 . 2_655 120.46(6)
K1 O10 H10A . . 94(3)
K1 O10 H10A 2_655 . 74(3)
K1 O10 H10B . . 141(3)
K1 O10 H10B 2_655 . 98(3)
H10A O10 H10B . . 105(3)
K2 O11 H11A . . 122(3)
K2 O11 H11B . . 109(3)
H11A O11 H11B . . 104(4)
C6 C1 C2 . . 118.09(13)
C6 C1 C7 . . 114.04(13)
C2 C1 C7 . . 127.87(13)
C3 C2 C1 . . 118.37(13)
C3 C2 C8 . . 112.62(13)
C1 C2 C8 . . 129.00(14)
C4 C3 C2 . . 122.86(14)
C4 C3 H3A . . 118.6
C2 C3 H3A . . 118.6
C3 C4 C5 . . 118.53(13)
C3 C4 C9 . . 117.65(13)
C5 C4 C9 . . 123.74(13)
C6 C5 C4 . . 119.17(13)
C6 C5 S1 . . 118.20(11)
C4 C5 S1 . . 122.55(11)
C5 C6 C1 . . 122.89(14)
C5 C6 H6 . . 118.6
C1 C6 H6 . . 118.6
O1 C7 O2 . . 121.23(14)
O1 C7 C1 . . 118.53(14)
O2 C7 C1 . . 120.22(14)
O4 C8 O3 . . 120.63(16)
O4 C8 C2 . . 119.37(15)
O3 C8 C2 . . 120.00(14)
O6 C9 O5 . . 124.13(15)
O6 C9 C4 . . 123.08(14)
O5 C9 C4 . . 112.73(13)

loop_
_geom_bond_atom_site_label_1
_geom_bond_atom_site_label_2
_geom_bond_site_symmetry_2
_geom_bond_distance
_geom_bond_publ_flag
K1 O7 . 2.6745(14) yes
K1 O4 2 2.6990(16) yes
K1 O8 3_665 2.7708(13) yes
K1 O3 1_655 2.8496(16) yes
K1 O10 . 2.960(2) yes
K1 O10 2_645 3.039(2) yes
K1 O9 . 3.1156(15) yes
K1 O6 . 3.1981(15) yes
K2 O7 1_545 2.6768(14) yes
K2 O11 . 2.747(2) yes
K2 O6 . 2.7749(14) yes
K2 O9 . 2.7811(14) yes
K2 O2 3 2.8037(13) yes
K2 O9 3_655 2.8130(13) yes
K2 O8 1_545 3.2558(17) yes
K2 O5 2_545 3.3744(14) yes
S1 O8 . 1.4440(13) ?
S1 O7 . 1.4527(13) ?
S1 O9 . 1.4570(13) ?
S1 C5 . 1.7845(15) ?
O1 C7 . 1.235(2) ?
O2 C7 . 1.274(2) ?
O2 K2 3 2.8037(13) ?
O3 C8 . 1.287(2) ?
O3 K1 1_455 2.8496(16) ?
O3 H3 . 0.890(17) ?
O4 C8 . 1.215(2) ?
O4 K1 2_545 2.6990(16) ?
O5 C9 . 1.313(2) ?
O5 K2 2 3.3744(14) ?
O5 H5 . 0.835(17) ?
O6 C9 . 1.210(2) ?
O7 K2 1_565 2.6768(14) ?
O8 K1 3_665 2.7708(13) ?
O8 K2 1_565 3.2558(17) ?
O9 K2 3_655 2.8130(13) ?
O10 K1 2_655 3.039(2) ?
O10 H10A . 0.815(18) ?
O10 H10B . 0.842(18) ?
O11 H11A . 0.788(18) ?
O11 H11B . 0.823(18) ?
C1 C6 . 1.395(2) ?
C1 C2 . 1.416(2) ?
C1 C7 . 1.524(2) ?
C2 C3 . 1.397(2) ?
C2 C8 . 1.524(2) ?
C3 C4 . 1.387(2) ?
C3 H3A . 0.9300 ?
C4 C5 . 1.400(2) ?
C4 C9 . 1.506(2) ?
C5 C6 . 1.384(2) ?
C6 H6 . 0.9300 ?

loop_
_geom_hbond_atom_site_label_D
_geom_hbond_atom_site_label_H
_geom_hbond_atom_site_label_A
_geom_hbond_site_symmetry_A
_geom_hbond_distance_DH
_geom_hbond_distance_HA
_geom_hbond_distance_DA
_geom_hbond_angle_DHA
_geom_hbond_publ_flag
O3 H3 O2 . 0.890(17) 1.489(18) 2.3771(19) 176(3) yes
O5 H5 O1 4_666 0.835(17) 1.811(18) 2.6400(18) 172(3) yes
O10 H10A O11 2_655 0.815(18) 2.05(2) 2.814(3) 155(3) yes
O10 H10B O1 3_665 0.842(18) 2.116(19) 2.952(2) 172(3) yes
O11 H11A O4 2_545 0.788(18) 2.42(3) 2.958(3) 127(3) yes
O11 H11B O3 1_655 0.823(18) 2.13(2) 2.888(2) 154(4) yes
